data_7101294
loop_
_publ_author_name
'Dieter Hoppe'
'Roland Frohlich'
'Ravindra Sonawane'

_publ_section_title
;
Highly Diastereoselective Formation and Reactions
of a Non-Mesomerically Stabilized, Lithiated alpha-Thiocarbanion
;
_journal_issue 29
_journal_name_full 'Chemical Communications'
_journal_paper_doi 10.1039/b604029b
_journal_year 2006
_chemical_formula_sum 'C23 H35 F3 N2 O5 S2'
_chemical_formula_weight 540.65
_chemical_name_systematic
;
?
;
_space_group_IT_number 19
_symmetry_cell_setting orthorhombic
_symmetry_space_group_name_Hall 'P 2ac 2ab'
_symmetry_space_group_name_H-M 'P 21 21 21'
_atom_sites_solution_hydrogens geom
_atom_sites_solution_primary direct
_atom_sites_solution_secondary difmap
_audit_creation_method SHELXL-97
_cell_angle_alpha 90.00
_cell_angle_beta 90.00
_cell_angle_gamma 90.00
_cell_formula_units_Z 4
_cell_length_a 8.353(1)
_cell_length_b 13.073(1)
_cell_length_c 24.181(1)
_cell_measurement_reflns_used 5928
_cell_measurement_temperature 198(2)
_cell_measurement_theta_max 27.88
_cell_measurement_theta_min 0.41
_cell_volume 2640.5(4)
_computing_cell_refinement 'Collect (Nonius B.V., 1998)'
_computing_data_collection 'Collect (Nonius B.V., 1998)'
_computing_data_reduction 'Denzo-SMN (Otwinowski & Minor, 1997)'
_computing_molecular_graphics 'SCHAKAL (Keller, 1997)'
_computing_publication_material 'SHELXL-97 (Sheldrick, 1997)'
_computing_structure_refinement 'SHELXL-97 (Sheldrick, 1997)'
_computing_structure_solution 'SHELXS-97 (Sheldrick, 1990)'
_diffrn_ambient_temperature 198(2)
_diffrn_measured_fraction_theta_full 1.000
_diffrn_measured_fraction_theta_max 1.000
_diffrn_measurement_device_type 'Nonius KappaCCD'
_diffrn_measurement_method '\w and \f scans'
_diffrn_radiation_monochromator graphite
_diffrn_radiation_source 'rotating anode Nonius FR591'
_diffrn_radiation_type MoK\a
_diffrn_radiation_wavelength 0.71073
_diffrn_reflns_av_R_equivalents 0.0519
_diffrn_reflns_av_sigmaI/netI 0.0423
_diffrn_reflns_limit_h_max 10
_diffrn_reflns_limit_h_min -9
_diffrn_reflns_limit_k_max 17
_diffrn_reflns_limit_k_min -17
_diffrn_reflns_limit_l_max 31
_diffrn_reflns_limit_l_min -21
_diffrn_reflns_number 22182
_diffrn_reflns_theta_full 27.88
_diffrn_reflns_theta_max 27.88
_diffrn_reflns_theta_min 1.68
_exptl_absorpt_coefficient_mu 0.259
_exptl_absorpt_correction_T_max 0.9501
_exptl_absorpt_correction_T_min 0.9150
_exptl_absorpt_correction_type empirical
_exptl_absorpt_process_details 'SORTAV (Blessing, 1995 & 1997)'
_exptl_crystal_colour colourless
_exptl_crystal_density_diffrn 1.360
_exptl_crystal_density_method 'not measured'
_exptl_crystal_description block
_exptl_crystal_F_000 1144
_exptl_crystal_size_max 0.35
_exptl_crystal_size_mid 0.25
_exptl_crystal_size_min 0.20
_refine_diff_density_max 0.685
_refine_diff_density_min -0.342
_refine_diff_density_rms 0.047
_refine_ls_abs_structure_details 'Flack H D (1983), Acta Cryst. A39, 876-881'
_refine_ls_abs_structure_Flack 0.02(6)
_refine_ls_extinction_method none
_refine_ls_goodness_of_fit_ref 1.045
_refine_ls_hydrogen_treatment riding
_refine_ls_matrix_type full
_refine_ls_number_parameters 325
_refine_ls_number_reflns 6278
_refine_ls_number_restraints 0
_refine_ls_restrained_S_all 1.045
_refine_ls_R_factor_all 0.0536
_refine_ls_R_factor_gt 0.0411
_refine_ls_shift/su_max 0.000
_refine_ls_shift/su_mean 0.000
_refine_ls_structure_factor_coef Fsqd
_refine_ls_weighting_details 'calc w=1/[\s^2^(Fo^2^)+(0.0434P)^2^+0.8278P] where P=(Fo^2^+2Fc^2^)/3'
_refine_ls_weighting_scheme calc
_refine_ls_wR_factor_gt 0.0941
_refine_ls_wR_factor_ref 0.0995
_reflns_number_gt 5350
_reflns_number_total 6278
_reflns_threshold_expression >2sigma(I)
_cod_data_source_file b604029b.txt
_cod_original_sg_symbol_H-M P212121
_cod_database_code 7101294

loop_
_symmetry_equiv_pos_as_xyz
'x, y, z'
'-x+1/2, -y, z+1/2'
'-x, y+1/2, -z+1/2'
'x+1/2, -y+1/2, -z'

loop_
_atom_site_label
_atom_site_type_symbol
_atom_site_fract_x
_atom_site_fract_y
_atom_site_fract_z
_atom_site_U_iso_or_equiv
_atom_site_adp_type
_atom_site_occupancy
_atom_site_symmetry_multiplicity
_atom_site_calc_flag
_atom_site_refinement_flags
S1 S 0.31079(6) 0.09383(4) 0.12423(2) 0.02721(12) Uani 1 1 d .
O1 O 0.57698(18) 0.03825(11) 0.17342(6) 0.0289(3) Uani 1 1 d .
O2 O 0.5724(2) 0.30364(13) 0.26644(8) 0.0436(4) Uani 1 1 d .
N1 N 0.5642(2) -0.05121(13) 0.06789(7) 0.0251(4) Uani 1 1 d .
H1 H 0.583(3) -0.0199(17) 0.0989(9) 0.023(5) Uiso 1 1 d .
N2 N 0.47347(19) 0.18722(12) 0.20519(7) 0.0233(4) Uani 1 1 d .
C1 C 0.6679(3) -0.14599(16) 0.06601(10) 0.0352(5) Uani 1 1 d .
H1A H 0.7020 -0.1664 0.1036 0.042 Uiso 1 1 calc R
H1B H 0.7641 -0.1345 0.0429 0.042 Uiso 1 1 calc R
C2 C 0.5603(3) -0.22646(18) 0.04052(11) 0.0429(6) Uani 1 1 d .
H2A H 0.5974 -0.2963 0.0498 0.051 Uiso 1 1 calc R
H2B H 0.5552 -0.2191 -0.0002 0.051 Uiso 1 1 calc R
C3 C 0.3998(3) -0.20373(16) 0.06698(11) 0.0359(5) Uani 1 1 d .
H3A H 0.3946 -0.2326 0.1048 0.043 Uiso 1 1 calc R
H3B H 0.3114 -0.2329 0.0447 0.043 Uiso 1 1 calc R
C4 C 0.3890(2) -0.08716(15) 0.06861(8) 0.0256(4) Uani 1 1 d .
H4 H 0.3344 -0.0626 0.0343 0.031 Uiso 1 1 calc R
C5 C 0.3002(2) -0.04610(14) 0.11867(8) 0.0244(4) Uani 1 1 d .
H5 H 0.3486 -0.0766 0.1527 0.029 Uiso 1 1 calc R
C6 C 0.4732(2) 0.10553(15) 0.17241(8) 0.0230(4) Uani 1 1 d .
C7 C 0.6063(3) 0.20376(17) 0.24627(10) 0.0326(5) Uani 1 1 d .
C8 C 0.7703(3) 0.2084(2) 0.21982(12) 0.0507(7) Uani 1 1 d .
H8A H 0.7674 0.2550 0.1881 0.076 Uiso 1 1 calc R
H8B H 0.8013 0.1399 0.2073 0.076 Uiso 1 1 calc R
H8C H 0.8484 0.2332 0.2469 0.076 Uiso 1 1 calc R
C9 C 0.5938(4) 0.1260(2) 0.29256(11) 0.0504(7) Uani 1 1 d .
H9A H 0.6761 0.1402 0.3204 0.076 Uiso 1 1 calc R
H9B H 0.6097 0.0571 0.2775 0.076 Uiso 1 1 calc R
H9C H 0.4877 0.1305 0.3096 0.076 Uiso 1 1 calc R
C10 C 0.4085(3) 0.3209(2) 0.26201(12) 0.0495(7) Uani 1 1 d .
H10A H 0.3856 0.3952 0.2624 0.059 Uiso 1 1 calc R
H10B H 0.3510 0.2884 0.2932 0.059 Uiso 1 1 calc R
C11 C 0.3562(3) 0.27397(15) 0.20744(9) 0.0289(5) Uani 1 1 d .
C12 C 0.3768(3) 0.34277(19) 0.15774(11) 0.0460(7) Uani 1 1 d .
H12A H 0.4871 0.3683 0.1565 0.069 Uiso 1 1 calc R
H12B H 0.3027 0.4007 0.1605 0.069 Uiso 1 1 calc R
H12C H 0.3541 0.3040 0.1240 0.069 Uiso 1 1 calc R
C13 C 0.1802(3) 0.2424(2) 0.21530(11) 0.0452(6) Uani 1 1 d .
H13A H 0.1345 0.2229 0.1795 0.068 Uiso 1 1 calc R
H13B H 0.1197 0.3000 0.2307 0.068 Uiso 1 1 calc R
H13C H 0.1744 0.1842 0.2407 0.068 Uiso 1 1 calc R
C14 C 0.1224(2) -0.07719(17) 0.11611(10) 0.0329(5) Uani 1 1 d .
H14A H 0.0707 -0.0407 0.0850 0.040 Uiso 1 1 calc R
H14B H 0.1153 -0.1514 0.1084 0.040 Uiso 1 1 calc R
C15 C 0.0313(3) -0.0541(2) 0.16866(11) 0.0452(6) Uani 1 1 d .
H15A H 0.0877 -0.0842 0.2003 0.068 Uiso 1 1 calc R
H15B H -0.0765 -0.0833 0.1662 0.068 Uiso 1 1 calc R
H15C H 0.0237 0.0202 0.1736 0.068 Uiso 1 1 calc R
C16 C 0.5949(3) 0.02105(18) 0.02009(9) 0.0320(5) Uani 1 1 d .
H16A H 0.5763 -0.0161 -0.0150 0.038 Uiso 1 1 calc R
H16B H 0.5168 0.0779 0.0220 0.038 Uiso 1 1 calc R
C17 C 0.7601(3) 0.06477(17) 0.01935(9) 0.0321(5) Uani 1 1 d .
C18 C 0.8037(3) 0.14256(18) 0.05547(11) 0.0434(6) Uani 1 1 d .
H18 H 0.7301 0.1660 0.0826 0.052 Uiso 1 1 calc R
C19 C 0.9544(4) 0.1859(2) 0.05191(14) 0.0584(8) Uani 1 1 d .
H19 H 0.9833 0.2393 0.0766 0.070 Uiso 1 1 calc R
C20 C 1.0623(4) 0.1529(3) 0.01328(14) 0.0651(10) Uani 1 1 d .
H20 H 1.1651 0.1837 0.0111 0.078 Uiso 1 1 calc R
C21 C 1.0222(3) 0.0753(3) -0.02231(13) 0.0622(9) Uani 1 1 d .
H21 H 1.0978 0.0515 -0.0487 0.075 Uiso 1 1 calc R
C22 C 0.8704(3) 0.0315(2) -0.01966(11) 0.0467(6) Uani 1 1 d .
H22 H 0.8422 -0.0215 -0.0447 0.056 Uiso 1 1 calc R
S10 S 0.93192(8) 0.61827(4) 0.11278(2) 0.03461(14) Uani 1 1 d .
O11 O 0.8322(2) 0.59285(17) 0.06654(7) 0.0564(5) Uani 1 1 d .
O12 O 1.0990(2) 0.62378(18) 0.09970(8) 0.0596(6) Uani 1 1 d .
O13 O 0.8722(3) 0.69748(15) 0.14761(8) 0.0685(7) Uani 1 1 d .
C100 C 0.9198(3) 0.50611(19) 0.15601(12) 0.0486(6) Uani 1 1 d .
F1 F 0.7727(2) 0.49029(18) 0.17367(11) 0.1032(8) Uani 1 1 d .
F2 F 1.0132(2) 0.51231(16) 0.19967(7) 0.0779(6) Uani 1 1 d .
F3 F 0.9650(3) 0.42324(12) 0.12819(10) 0.0943(7) Uani 1 1 d .

loop_
_atom_site_aniso_label
_atom_site_aniso_U_11
_atom_site_aniso_U_22
_atom_site_aniso_U_33
_atom_site_aniso_U_23
_atom_site_aniso_U_13
_atom_site_aniso_U_12
S1 0.0285(2) 0.0239(2) 0.0292(3) -0.0037(2) -0.0084(2) 0.0033(2)
O1 0.0304(7) 0.0260(7) 0.0303(8) -0.0059(6) -0.0075(6) 0.0064(6)
O2 0.0368(9) 0.0369(9) 0.0570(11) -0.0244(8) -0.0106(9) 0.0011(8)
N1 0.0266(9) 0.0271(8) 0.0216(8) -0.0021(7) -0.0016(7) -0.0003(7)
N2 0.0240(8) 0.0210(8) 0.0249(9) -0.0018(7) -0.0023(7) -0.0003(7)
C1 0.0361(13) 0.0302(11) 0.0393(13) 0.0006(9) 0.0001(10) 0.0060(10)
C2 0.0505(15) 0.0317(12) 0.0465(15) -0.0042(10) -0.0003(12) 0.0065(11)
C3 0.0410(14) 0.0267(11) 0.0399(13) -0.0086(10) 0.0012(10) -0.0017(10)
C4 0.0273(10) 0.0268(10) 0.0227(10) -0.0035(8) -0.0016(8) -0.0039(8)
C5 0.0279(10) 0.0213(8) 0.0241(10) -0.0028(8) -0.0017(9) -0.0023(8)
C6 0.0254(9) 0.0214(9) 0.0224(9) -0.0004(8) -0.0017(7) -0.0013(8)
C7 0.0326(13) 0.0281(10) 0.0371(13) -0.0119(9) -0.0076(9) 0.0000(9)
C8 0.0246(12) 0.0563(16) 0.071(2) -0.0178(15) -0.0007(12) -0.0036(11)
C9 0.0705(19) 0.0448(14) 0.0359(13) -0.0022(11) -0.0260(13) 0.0035(13)
C10 0.0543(17) 0.0432(14) 0.0511(16) -0.0153(12) -0.0098(14) 0.0092(13)
C11 0.0351(12) 0.0224(10) 0.0293(11) -0.0027(8) -0.0016(9) 0.0070(8)
C12 0.0525(16) 0.0344(13) 0.0511(16) 0.0125(11) 0.0080(12) 0.0054(11)
C13 0.0390(13) 0.0466(14) 0.0501(16) 0.0009(11) 0.0151(12) 0.0118(12)
C14 0.0295(11) 0.0341(11) 0.0352(12) -0.0030(10) -0.0001(9) -0.0081(9)
C15 0.0394(14) 0.0474(14) 0.0487(15) -0.0098(12) 0.0129(11) -0.0074(12)
C16 0.0342(12) 0.0377(11) 0.0241(10) 0.0068(9) -0.0026(9) -0.0051(10)
C17 0.0327(11) 0.0360(12) 0.0274(11) 0.0098(9) -0.0036(9) -0.0034(9)
C18 0.0460(15) 0.0389(13) 0.0453(15) 0.0057(11) -0.0075(12) -0.0049(12)
C19 0.0582(18) 0.0492(16) 0.068(2) 0.0170(15) -0.0267(16) -0.0210(15)
C20 0.0413(16) 0.087(2) 0.067(2) 0.0465(18) -0.0166(16) -0.0226(16)
C21 0.0411(15) 0.096(3) 0.0492(17) 0.0288(17) 0.0045(13) -0.0031(16)
C22 0.0427(14) 0.0615(17) 0.0360(14) 0.0080(12) 0.0040(11) -0.0038(12)
S10 0.0464(3) 0.0323(3) 0.0251(3) -0.0003(2) 0.0012(2) 0.0040(2)
O11 0.0508(11) 0.0824(14) 0.0359(10) -0.0080(9) -0.0089(8) 0.0172(11)
O12 0.0482(11) 0.0862(15) 0.0444(11) 0.0031(10) 0.0062(9) -0.0227(11)
O13 0.118(2) 0.0407(10) 0.0465(11) -0.0080(9) 0.0087(12) 0.0270(12)
C100 0.0517(16) 0.0366(13) 0.0575(17) 0.0082(12) 0.0043(14) 0.0002(13)
F1 0.0674(13) 0.0982(16) 0.144(2) 0.0505(15) 0.0307(13) -0.0172(12)
F2 0.0970(14) 0.0895(14) 0.0473(10) 0.0289(10) -0.0135(10) 0.0133(12)
F3 0.1338(19) 0.0348(9) 0.1142(17) -0.0085(10) -0.0088(15) 0.0237(11)

loop_
_atom_type_symbol
_atom_type_description
_atom_type_scat_dispersion_real
_atom_type_scat_dispersion_imag
_atom_type_scat_source
C C 0.0033 0.0016 'International Tables Vol C Tables 4.2.6.8 and 6.1.1.4'
H H 0.0000 0.0000 'International Tables Vol C Tables 4.2.6.8 and 6.1.1.4'
N N 0.0061 0.0033 'International Tables Vol C Tables 4.2.6.8 and 6.1.1.4'
O O 0.0106 0.0060 'International Tables Vol C Tables 4.2.6.8 and 6.1.1.4'
F F 0.0171 0.0103 'International Tables Vol C Tables 4.2.6.8 and 6.1.1.4'
S S 0.1246 0.1234 'International Tables Vol C Tables 4.2.6.8 and 6.1.1.4'

loop_
_geom_angle_atom_site_label_1
_geom_angle_atom_site_label_2
_geom_angle_atom_site_label_3
_geom_angle
C6 S1 C5 99.72(9)
C10 O2 C7 108.56(17)
C1 N1 C16 113.03(17)
C1 N1 C4 107.17(16)
C16 N1 C4 111.13(16)
C6 N2 C11 128.90(16)
C6 N2 C7 120.66(16)
C11 N2 C7 110.43(15)
N1 C1 C2 103.97(19)
C1 C2 C3 102.53(19)
C2 C3 C4 105.01(18)
C5 C4 C3 113.73(18)
C5 C4 N1 111.48(16)
C3 C4 N1 104.38(16)
C4 C5 C14 110.22(16)
C4 C5 S1 112.78(14)
C14 C5 S1 108.18(14)
O1 C6 N2 123.99(17)
O1 C6 S1 118.85(14)
N2 C6 S1 117.15(14)
O2 C7 N2 102.21(16)
O2 C7 C8 106.8(2)
N2 C7 C8 113.21(19)
O2 C7 C9 110.4(2)
N2 C7 C9 109.92(18)
C8 C7 C9 113.7(2)
O2 C10 C11 106.5(2)
N2 C11 C12 110.28(18)
N2 C11 C10 98.56(17)
C12 C11 C10 114.7(2)
N2 C11 C13 115.20(18)
C12 C11 C13 111.5(2)
C10 C11 C13 106.0(2)
C15 C14 C5 113.50(19)
C17 C16 N1 113.83(17)
C22 C17 C18 118.8(2)
C22 C17 C16 120.1(2)
C18 C17 C16 121.0(2)
C19 C18 C17 120.0(3)
C20 C19 C18 120.8(3)
C19 C20 C21 120.1(3)
C20 C21 C22 119.8(3)
C17 C22 C21 120.4(3)
O13 S10 O12 115.79(14)
O13 S10 O11 115.22(13)
O12 S10 O11 113.91(12)
O13 S10 C100 103.22(13)
O12 S10 C100 102.91(13)
O11 S10 C100 103.37(13)
F2 C100 F1 107.6(3)
F2 C100 F3 106.8(2)
F1 C100 F3 107.5(3)
F2 C100 S10 112.46(19)
F1 C100 S10 111.6(2)
F3 C100 S10 110.7(2)

loop_
_geom_bond_atom_site_label_1
_geom_bond_atom_site_label_2
_geom_bond_distance
S1 C6 1.7950(19)
S1 C5 1.8364(18)
O1 C6 1.235(2)
O2 C10 1.392(3)
O2 C7 1.422(3)
N1 C1 1.512(3)
N1 C16 1.515(3)
N1 C4 1.537(3)
N2 C6 1.330(2)
N2 C11 1.500(2)
N2 C7 1.505(3)
C1 C2 1.515(3)
C2 C3 1.515(4)
C3 C4 1.527(3)
C4 C5 1.517(3)
C5 C14 1.541(3)
C7 C8 1.513(3)
C7 C9 1.515(4)
C10 C11 1.519(3)
C11 C12 1.511(3)
C11 C13 1.538(3)
C14 C15 1.511(3)
C16 C17 1.494(3)
C17 C22 1.389(4)
C17 C18 1.389(3)
C18 C19 1.383(4)
C19 C20 1.368(5)
C20 C21 1.371(5)
C21 C22 1.393(4)
S10 O13 1.4250(19)
S10 O12 1.433(2)
S10 O11 1.4332(19)
S10 C100 1.803(3)
C100 F2 1.315(3)
C100 F1 1.317(3)
C100 F3 1.330(3)

loop_
_geom_torsion_atom_site_label_1
_geom_torsion_atom_site_label_2
_geom_torsion_atom_site_label_3
_geom_torsion_atom_site_label_4
_geom_torsion
C16 N1 C1 C2 -98.3(2)
C4 N1 C1 C2 24.5(2)
N1 C1 C2 C3 -39.4(2)
C1 C2 C3 C4 39.8(2)
C2 C3 C4 C5 -146.16(19)
C2 C3 C4 N1 -24.4(2)
C1 N1 C4 C5 123.09(18)
C16 N1 C4 C5 -112.97(19)
C1 N1 C4 C3 -0.1(2)
C16 N1 C4 C3 123.84(18)
C3 C4 C5 C14 -66.2(2)
N1 C4 C5 C14 176.09(16)
C3 C4 C5 S1 172.75(15)
N1 C4 C5 S1 55.07(19)
C6 S1 C5 C4 -97.15(15)
C6 S1 C5 C14 140.67(15)
C11 N2 C6 O1 179.28(19)
C7 N2 C6 O1 1.0(3)
C11 N2 C6 S1 -0.9(3)
C7 N2 C6 S1 -179.19(15)
C5 S1 C6 O1 28.91(18)
C5 S1 C6 N2 -150.93(16)
C10 O2 C7 N2 27.7(3)
C10 O2 C7 C8 146.8(2)
C10 O2 C7 C9 -89.2(3)
C6 N2 C7 O2 172.40(18)
C11 N2 C7 O2 -6.2(2)
C6 N2 C7 C8 58.0(3)
C11 N2 C7 C8 -120.6(2)
C6 N2 C7 C9 -70.3(2)
C11 N2 C7 C9 111.0(2)
C7 O2 C10 C11 -39.5(3)
C6 N2 C11 C12 -73.0(3)
C7 N2 C11 C12 105.5(2)
C6 N2 C11 C10 166.6(2)
C7 N2 C11 C10 -14.9(2)
C6 N2 C11 C13 54.3(3)
C7 N2 C11 C13 -127.2(2)
O2 C10 C11 N2 31.9(2)
O2 C10 C11 C12 -85.2(3)
O2 C10 C11 C13 151.3(2)
C4 C5 C14 C15 170.73(19)
S1 C5 C14 C15 -65.5(2)
C1 N1 C16 C17 -63.6(2)
C4 N1 C16 C17 175.85(18)
N1 C16 C17 C22 107.1(2)
N1 C16 C17 C18 -76.2(3)
C22 C17 C18 C19 0.5(4)
C16 C17 C18 C19 -176.3(2)
C17 C18 C19 C20 -0.3(4)
C18 C19 C20 C21 -0.5(4)
C19 C20 C21 C22 1.1(4)
C18 C17 C22 C21 0.2(4)
C16 C17 C22 C21 176.9(2)
C20 C21 C22 C17 -1.0(4)
O13 S10 C100 F2 -63.7(2)
O12 S10 C100 F2 57.1(2)
O11 S10 C100 F2 176.0(2)
O13 S10 C100 F1 57.4(3)
O12 S10 C100 F1 178.2(2)
O11 S10 C100 F1 -63.0(3)
O13 S10 C100 F3 177.0(2)
O12 S10 C100 F3 -62.2(2)
O11 S10 C100 F3 56.6(2)

loop_
_cod_related_entry_id
_cod_related_entry_database
_cod_related_entry_code
1 ChemSpider 21198273
